data_7040872
loop_
_publ_author_name
'Xu, Bin'
'Ma, Anjie'
'Jia, Teng'
'Hao, Zhiqiang'
'Gao, Wei'
'Mu, Ying'

_publ_section_title
;
 Synthesis and structural characterization of iron complexes bearing
 N-aryl-phenanthren-o-iminoquinone ligands.
;
_journal_issue 44
_journal_name_full 'Dalton transactions (Cambridge, England : 2003)'
_journal_page_first 17966
_journal_page_last 17973
_journal_paper_doi 10.1039/c6dt03572h
_journal_volume 45
_journal_year 2016
_chemical_formula_sum 'C78 H76 Fe N3 O3'
_chemical_formula_weight 1159.27
_chemical_name_systematic
; 
 ? 
;
_space_group_IT_number 14
_symmetry_cell_setting monoclinic
_symmetry_space_group_name_Hall '-P 2ybc'
_symmetry_space_group_name_H-M 'P 1 21/c 1'
_atom_sites_solution_hydrogens geom
_atom_sites_solution_primary direct
_atom_sites_solution_secondary difmap
_audit_creation_method SHELXL-97
_audit_update_record
;
2016-03-17 deposited with the CCDC.
2016-10-11 downloaded from the CCDC.
;
_cell_angle_alpha 90.00
_cell_angle_beta 102.669(6)
_cell_angle_gamma 90.00
_cell_formula_units_Z 4
_cell_length_a 12.410(4)
_cell_length_b 20.623(6)
_cell_length_c 25.136(7)
_cell_measurement_reflns_used 5357
_cell_measurement_temperature 185(2)
_cell_measurement_theta_max 23.60
_cell_measurement_theta_min 2.31
_cell_volume 6276(3)
_computing_cell_refinement 'Bruker SMART'
_computing_data_collection 'Bruker SMART'
_computing_data_reduction 'Bruker SAINT'
_computing_molecular_graphics 'Bruker SHELXTL'
_computing_publication_material 'Bruker SHELXTL'
_computing_structure_refinement 'SHELXL-97 (Sheldrick, 1997)'
_computing_structure_solution 'SHELXS-97 (Sheldrick, 1990)'
_diffrn_ambient_temperature 185(2)
_diffrn_measured_fraction_theta_full 0.997
_diffrn_measured_fraction_theta_max 0.997
_diffrn_measurement_device_type 'CCD area detector'
_diffrn_measurement_method 'phi and omega scan'
_diffrn_radiation_monochromator graphite
_diffrn_radiation_source 'fine-focus sealed tube'
_diffrn_radiation_type MoK\a
_diffrn_radiation_wavelength 0.71073
_diffrn_reflns_av_R_equivalents 0.0539
_diffrn_reflns_av_sigmaI/netI 0.0699
_diffrn_reflns_limit_h_max 14
_diffrn_reflns_limit_h_min -10
_diffrn_reflns_limit_k_max 22
_diffrn_reflns_limit_k_min -24
_diffrn_reflns_limit_l_max 29
_diffrn_reflns_limit_l_min -29
_diffrn_reflns_number 30644
_diffrn_reflns_theta_full 25.03
_diffrn_reflns_theta_max 25.03
_diffrn_reflns_theta_min 1.66
_exptl_absorpt_coefficient_mu 0.293
_exptl_absorpt_correction_T_max 0.9574
_exptl_absorpt_correction_T_min 0.9492
_exptl_absorpt_correction_type multi-scan
_exptl_absorpt_process_details 'SADABS; Bruker, 2000'
_exptl_crystal_colour brown
_exptl_crystal_density_diffrn 1.227
_exptl_crystal_density_method 'not measured'
_exptl_crystal_description block
_exptl_crystal_F_000 2460
_exptl_crystal_size_max 0.18
_exptl_crystal_size_mid 0.17
_exptl_crystal_size_min 0.15
_refine_diff_density_max 0.409
_refine_diff_density_min -0.253
_refine_diff_density_rms 0.051
_refine_ls_extinction_method none
_refine_ls_goodness_of_fit_ref 0.993
_refine_ls_hydrogen_treatment constr
_refine_ls_matrix_type full
_refine_ls_number_parameters 778
_refine_ls_number_reflns 11066
_refine_ls_number_restraints 0
_refine_ls_restrained_S_all 0.993
_refine_ls_R_factor_all 0.0861
_refine_ls_R_factor_gt 0.0526
_refine_ls_shift/su_max 0.001
_refine_ls_shift/su_mean 0.000
_refine_ls_structure_factor_coef Fsqd
_refine_ls_weighting_details 'calc w=1/[\s^2^(Fo^2^)+(0.0698P)^2^+0.0000P] where P=(Fo^2^+2Fc^2^)/3'
_refine_ls_weighting_scheme calc
_refine_ls_wR_factor_gt 0.1233
_refine_ls_wR_factor_ref 0.1404
_reflns_number_gt 7427
_reflns_number_total 11066
_reflns_threshold_expression >2sigma(I)
_cod_data_source_file c6dt03572h2.cif
_cod_data_source_block complex_1b
_cod_depositor_comments
;
The following automatic conversions were performed:

'_symmetry_cell_setting' value 'Monoclinic' changed to 'monoclinic'
according to
/usr/data/users/saulius/crontab/automatic-downloads/rss-feeds/RSC/lib/dictionaries/cif_core.dic
dictionary named 'cif_core.dic' version 2.4.2 from 2011-04-26.

'_exptl_absorpt_correction_type' value 'Multi-scan' changed to
'multi-scan' according to
/usr/data/users/saulius/crontab/automatic-downloads/rss-feeds/RSC/lib/dictionaries/cif_core.dic
dictionary named 'cif_core.dic' version 2.4.2 from 2011-04-26.

Automatic conversion script
Id: cif_fix_values 4268 2015-11-12 08:31:59Z antanas 

 Adding full bibliography for 7040871--7040875.cif.
;
_cod_original_cell_volume 6277(3)
_cod_original_sg_symbol_H-M P2(1)/c
_cod_database_code 7040872

loop_
_symmetry_equiv_pos_as_xyz
'x, y, z'
'-x, y+1/2, -z+1/2'
'-x, -y, -z'
'x, -y-1/2, z-1/2'

loop_
_atom_site_label
_atom_site_type_symbol
_atom_site_fract_x
_atom_site_fract_y
_atom_site_fract_z
_atom_site_U_iso_or_equiv
_atom_site_adp_type
_atom_site_occupancy
_atom_site_symmetry_multiplicity
_atom_site_calc_flag
_atom_site_refinement_flags
C1 C 0.7585(2) 0.18442(14) 0.57411(10) 0.0337(6) Uani 1 1 d .
C2 C 0.8488(2) 0.15229(14) 0.55784(11) 0.0381(7) Uani 1 1 d .
C3 C 0.9173(2) 0.18805(16) 0.53109(12) 0.0488(8) Uani 1 1 d .
H3 H 0.9030 0.2328 0.5235 0.059 Uiso 1 1 calc R
C4 C 1.0049(2) 0.15858(18) 0.51580(13) 0.0567(9) Uani 1 1 d .
H4 H 1.0520 0.1828 0.4982 0.068 Uiso 1 1 calc R
C5 C 1.0239(3) 0.09383(18) 0.52621(14) 0.0586(9) Uani 1 1 d .
H5 H 1.0842 0.0735 0.5153 0.070 Uiso 1 1 calc R
C6 C 0.9574(2) 0.05762(16) 0.55215(12) 0.0522(8) Uani 1 1 d .
H6 H 0.9724 0.0128 0.5587 0.063 Uiso 1 1 calc R
C7 C 0.8675(2) 0.08632(14) 0.56900(11) 0.0401(7) Uani 1 1 d .
C8 C 0.7955(2) 0.05048(14) 0.59786(11) 0.0389(7) Uani 1 1 d .
C9 C 0.8187(3) -0.01410(16) 0.61376(13) 0.0523(8) Uani 1 1 d .
H9 H 0.8816 -0.0343 0.6052 0.063 Uiso 1 1 calc R
C10 C 0.7547(3) -0.04927(16) 0.64114(13) 0.0563(9) Uani 1 1 d .
H10 H 0.7726 -0.0931 0.6510 0.068 Uiso 1 1 calc R
C11 C 0.6645(3) -0.02045(16) 0.65422(12) 0.0539(8) Uani 1 1 d .
H11 H 0.6195 -0.0446 0.6732 0.065 Uiso 1 1 calc R
C12 C 0.6382(2) 0.04327(15) 0.64018(11) 0.0478(8) Uani 1 1 d .
H12 H 0.5756 0.0624 0.6499 0.057 Uiso 1 1 calc R
C13 C 0.7025(2) 0.08058(13) 0.61176(10) 0.0360(6) Uani 1 1 d .
C14 C 0.6796(2) 0.14896(13) 0.59751(10) 0.0336(6) Uani 1 1 d .
C15 C 0.5048(2) 0.16651(14) 0.62627(11) 0.0370(7) Uani 1 1 d .
C16 C 0.5042(3) 0.18353(15) 0.68011(11) 0.0469(8) Uani 1 1 d .
C17 C 0.4150(3) 0.16553(18) 0.70111(13) 0.0620(10) Uani 1 1 d .
H17 H 0.4141 0.1757 0.7379 0.074 Uiso 1 1 calc R
C18 C 0.3270(3) 0.13294(18) 0.66931(15) 0.0667(10) Uani 1 1 d .
H18 H 0.2665 0.1204 0.6845 0.080 Uiso 1 1 calc R
C19 C 0.3263(3) 0.11854(17) 0.61614(14) 0.0562(9) Uani 1 1 d .
H19 H 0.2640 0.0972 0.5945 0.067 Uiso 1 1 calc R
C20 C 0.4147(2) 0.13453(14) 0.59303(12) 0.0430(7) Uani 1 1 d .
C21 C 0.6007(3) 0.21928(18) 0.71612(12) 0.0610(9) Uani 1 1 d .
H21 H 0.6441 0.2403 0.6917 0.073 Uiso 1 1 calc R
C22 C 0.5643(4) 0.27216(19) 0.75035(15) 0.0838(13) Uani 1 1 d .
H22A H 0.5170 0.3032 0.7264 0.126 Uiso 1 1 calc R
H22B H 0.6295 0.2947 0.7713 0.126 Uiso 1 1 calc R
H22C H 0.5231 0.2528 0.7754 0.126 Uiso 1 1 calc R
C23 C 0.6762(4) 0.1711(3) 0.75230(17) 0.1076(17) Uani 1 1 d .
H23A H 0.6351 0.1490 0.7761 0.161 Uiso 1 1 calc R
H23B H 0.7392 0.1942 0.7746 0.161 Uiso 1 1 calc R
H23C H 0.7030 0.1391 0.7294 0.161 Uiso 1 1 calc R
C24 C 0.4096(3) 0.11566(17) 0.53408(13) 0.0552(9) Uani 1 1 d .
H24 H 0.4820 0.1269 0.5252 0.066 Uiso 1 1 calc R
C25 C 0.3189(3) 0.15300(17) 0.49499(12) 0.0597(9) Uani 1 1 d .
H25A H 0.2474 0.1443 0.5041 0.090 Uiso 1 1 calc R
H25B H 0.3165 0.1391 0.4575 0.090 Uiso 1 1 calc R
H25C H 0.3346 0.1996 0.4984 0.090 Uiso 1 1 calc R
C26 C 0.3904(3) 0.04232(19) 0.52497(16) 0.0864(13) Uani 1 1 d .
H26A H 0.4459 0.0183 0.5514 0.130 Uiso 1 1 calc R
H26B H 0.3967 0.0310 0.4879 0.130 Uiso 1 1 calc R
H26C H 0.3164 0.0310 0.5298 0.130 Uiso 1 1 calc R
C27 C 0.4452(2) 0.33087(13) 0.48929(10) 0.0343(6) Uani 1 1 d .
C28 C 0.3806(2) 0.35865(14) 0.43806(11) 0.0384(7) Uani 1 1 d .
C29 C 0.4278(2) 0.37803(15) 0.39458(11) 0.0462(7) Uani 1 1 d .
H29 H 0.5050 0.3728 0.3977 0.055 Uiso 1 1 calc R
C30 C 0.3646(3) 0.40448(17) 0.34746(12) 0.0572(9) Uani 1 1 d .
H30 H 0.3987 0.4173 0.3188 0.069 Uiso 1 1 calc R
C31 C 0.2532(3) 0.41233(18) 0.34187(13) 0.0644(10) Uani 1 1 d .
H31 H 0.2098 0.4306 0.3095 0.077 Uiso 1 1 calc R
C32 C 0.2045(3) 0.39351(17) 0.38352(13) 0.0600(9) Uani 1 1 d .
H32 H 0.1270 0.3987 0.3790 0.072 Uiso 1 1 calc R
C33 C 0.2647(2) 0.36679(14) 0.43268(11) 0.0432(7) Uani 1 1 d .
C34 C 0.2108(2) 0.35070(14) 0.47753(12) 0.0436(7) Uani 1 1 d .
C35 C 0.0971(3) 0.35666(17) 0.47366(15) 0.0612(9) Uani 1 1 d .
H35 H 0.0512 0.3707 0.4403 0.073 Uiso 1 1 calc R
C36 C 0.0506(3) 0.34266(18) 0.51690(16) 0.0652(10) Uani 1 1 d .
H36 H -0.0268 0.3478 0.5130 0.078 Uiso 1 1 calc R
C37 C 0.1140(3) 0.32099(17) 0.56643(15) 0.0597(9) Uani 1 1 d .
H37 H 0.0805 0.3112 0.5960 0.072 Uiso 1 1 calc R
C38 C 0.2260(2) 0.31400(15) 0.57175(12) 0.0475(8) Uani 1 1 d .
H38 H 0.2705 0.2993 0.6053 0.057 Uiso 1 1 calc R
C39 C 0.2751(2) 0.32853(13) 0.52769(11) 0.0382(7) Uani 1 1 d .
C40 C 0.3918(2) 0.31904(13) 0.53367(11) 0.0346(6) Uani 1 1 d .
C41 C 0.6268(2) 0.31717(14) 0.46656(10) 0.0368(7) Uani 1 1 d .
C42 C 0.6369(2) 0.26295(16) 0.43398(11) 0.0458(8) Uani 1 1 d .
C43 C 0.7144(3) 0.2666(2) 0.40216(12) 0.0678(11) Uani 1 1 d .
H43 H 0.7233 0.2308 0.3797 0.081 Uiso 1 1 calc R
C44 C 0.7786(3) 0.3204(3) 0.40223(13) 0.0784(13) Uani 1 1 d .
H44 H 0.8305 0.3216 0.3795 0.094 Uiso 1 1 calc R
C45 C 0.7690(3) 0.3732(2) 0.43497(13) 0.0680(11) Uani 1 1 d .
H45 H 0.8140 0.4104 0.4343 0.082 Uiso 1 1 calc R
C46 C 0.6943(2) 0.37249(16) 0.46871(11) 0.0463(8) Uani 1 1 d .
C47 C 0.5636(3) 0.20383(16) 0.43237(12) 0.0573(9) Uani 1 1 d .
H47 H 0.5345 0.2045 0.4664 0.069 Uiso 1 1 calc R
C48 C 0.4647(3) 0.20521(19) 0.38482(16) 0.0757(11) Uani 1 1 d .
H48A H 0.4226 0.2451 0.3863 0.114 Uiso 1 1 calc R
H48B H 0.4175 0.1676 0.3869 0.114 Uiso 1 1 calc R
H48C H 0.4899 0.2038 0.3505 0.114 Uiso 1 1 calc R
C49 C 0.6244(4) 0.1403(2) 0.43188(18) 0.1064(16) Uani 1 1 d .
H49A H 0.6457 0.1352 0.3968 0.160 Uiso 1 1 calc R
H49B H 0.5760 0.1044 0.4371 0.160 Uiso 1 1 calc R
H49C H 0.6907 0.1401 0.4614 0.160 Uiso 1 1 calc R
C50 C 0.6854(3) 0.42961(16) 0.50543(12) 0.0559(9) Uani 1 1 d .
H50 H 0.6314 0.4174 0.5280 0.067 Uiso 1 1 calc R
C51 C 0.6404(4) 0.49087(19) 0.47297(16) 0.0908(13) Uani 1 1 d .
H51A H 0.6928 0.5052 0.4514 0.136 Uiso 1 1 calc R
H51B H 0.6306 0.5254 0.4983 0.136 Uiso 1 1 calc R
H51C H 0.5692 0.4810 0.4486 0.136 Uiso 1 1 calc R
C52 C 0.7951(3) 0.4438(2) 0.54460(14) 0.0774(12) Uani 1 1 d .
H52A H 0.8219 0.4045 0.5651 0.116 Uiso 1 1 calc R
H52B H 0.7846 0.4781 0.5700 0.116 Uiso 1 1 calc R
H52C H 0.8491 0.4580 0.5239 0.116 Uiso 1 1 calc R
C53 C 0.6989(2) 0.37747(13) 0.67481(10) 0.0351(6) Uani 1 1 d .
C54 C 0.6184(2) 0.41721(14) 0.69244(11) 0.0388(7) Uani 1 1 d .
C55 C 0.5151(2) 0.43000(15) 0.65711(12) 0.0479(8) Uani 1 1 d .
H55 H 0.4998 0.4127 0.6212 0.057 Uiso 1 1 calc R
C56 C 0.4371(3) 0.46662(18) 0.67360(14) 0.0612(9) Uani 1 1 d .
H56 H 0.3676 0.4741 0.6496 0.073 Uiso 1 1 calc R
C57 C 0.4600(3) 0.49308(18) 0.72602(15) 0.0666(10) Uani 1 1 d .
H57 H 0.4061 0.5191 0.7374 0.080 Uiso 1 1 calc R
C58 C 0.5593(3) 0.48194(16) 0.76123(13) 0.0569(9) Uani 1 1 d .
H58 H 0.5735 0.5007 0.7966 0.068 Uiso 1 1 calc R
C59 C 0.6404(2) 0.44330(14) 0.74585(11) 0.0417(7) Uani 1 1 d .
C60 C 0.7440(2) 0.42653(14) 0.78337(11) 0.0442(7) Uani 1 1 d .
C61 C 0.7671(3) 0.44483(17) 0.83901(12) 0.0541(9) Uani 1 1 d .
H61 H 0.7180 0.4738 0.8512 0.065 Uiso 1 1 calc R
C62 C 0.8570(3) 0.42258(19) 0.87576(13) 0.0636(10) Uani 1 1 d .
H62 H 0.8685 0.4350 0.9130 0.076 Uiso 1 1 calc R
C63 C 0.9312(3) 0.38197(18) 0.85883(12) 0.0588(9) Uani 1 1 d .
H63 H 0.9931 0.3656 0.8845 0.071 Uiso 1 1 calc R
C64 C 0.9155(2) 0.36521(16) 0.80475(11) 0.0495(8) Uani 1 1 d .
H64 H 0.9685 0.3383 0.7934 0.059 Uiso 1 1 calc R
C65 C 0.8224(2) 0.38687(14) 0.76526(11) 0.0409(7) Uani 1 1 d .
C66 C 0.8012(2) 0.36634(14) 0.70866(10) 0.0373(7) Uani 1 1 d .
C67 C 0.9933(2) 0.32826(14) 0.70192(11) 0.0404(7) Uani 1 1 d .
C68 C 1.0553(2) 0.38487(15) 0.70127(11) 0.0447(7) Uani 1 1 d .
C69 C 1.1704(3) 0.38055(17) 0.71799(13) 0.0555(8) Uani 1 1 d .
H69 H 1.2137 0.4187 0.7190 0.067 Uiso 1 1 calc R
C70 C 1.2222(3) 0.32227(18) 0.73296(14) 0.0630(9) Uani 1 1 d .
H70 H 1.3004 0.3204 0.7442 0.076 Uiso 1 1 calc R
C71 C 1.1607(3) 0.26699(18) 0.73166(15) 0.0672(10) Uani 1 1 d .
H71 H 1.1973 0.2269 0.7418 0.081 Uiso 1 1 calc R
C72 C 1.0456(3) 0.26796(16) 0.71579(13) 0.0542(9) Uani 1 1 d .
C73 C 0.9803(3) 0.20619(18) 0.71772(19) 0.0803(13) Uani 1 1 d .
H73 H 0.9029 0.2139 0.6969 0.096 Uiso 1 1 calc R
C74 C 0.9763(4) 0.1908(2) 0.7775(2) 0.1131(18) Uani 1 1 d .
H74A H 1.0517 0.1851 0.7991 0.170 Uiso 1 1 calc R
H74B H 0.9341 0.1509 0.7787 0.170 Uiso 1 1 calc R
H74C H 0.9407 0.2267 0.7925 0.170 Uiso 1 1 calc R
C75 C 1.0262(3) 0.14885(19) 0.69216(15) 0.0816(12) Uani 1 1 d .
H75A H 1.0366 0.1610 0.6559 0.122 Uiso 1 1 calc R
H75B H 0.9744 0.1124 0.6888 0.122 Uiso 1 1 calc R
H75C H 1.0974 0.1360 0.7152 0.122 Uiso 1 1 calc R
C76 C 1.0044(3) 0.45056(15) 0.68284(12) 0.0504(8) Uani 1 1 d .
H76 H 0.9233 0.4442 0.6686 0.060 Uiso 1 1 calc R
C77 C 1.0531(3) 0.47867(18) 0.63671(15) 0.0716(10) Uani 1 1 d .
H77A H 1.1316 0.4882 0.6506 0.107 Uiso 1 1 calc R
H77B H 1.0139 0.5187 0.6231 0.107 Uiso 1 1 calc R
H77C H 1.0449 0.4471 0.6070 0.107 Uiso 1 1 calc R
C78 C 1.0200(3) 0.49818(17) 0.73057(15) 0.0656(10) Uani 1 1 d .
H78A H 0.9856 0.4805 0.7590 0.098 Uiso 1 1 calc R
H78B H 0.9853 0.5397 0.7178 0.098 Uiso 1 1 calc R
H78C H 1.0990 0.5048 0.7455 0.098 Uiso 1 1 calc R
Fe1 Fe 0.60774(3) 0.283028(19) 0.581091(14) 0.03262(13) Uani 1 1 d .
N1 N 0.59694(17) 0.18751(11) 0.60418(8) 0.0337(5) Uani 1 1 d .
N2 N 0.55224(17) 0.31395(11) 0.50253(8) 0.0331(5) Uani 1 1 d .
N3 N 0.87516(18) 0.32861(12) 0.68703(9) 0.0418(6) Uani 1 1 d .
H3A H 0.8451 0.3016 0.6609 0.050 Uiso 1 1 calc R
O1 O 0.74424(14) 0.24571(10) 0.56690(7) 0.0409(5) Uani 1 1 d .
O2 O 0.45044(14) 0.29610(9) 0.57858(7) 0.0386(5) Uani 1 1 d .
O3 O 0.67527(14) 0.35172(9) 0.62475(7) 0.0399(5) Uani 1 1 d .

loop_
_atom_site_aniso_label
_atom_site_aniso_U_11
_atom_site_aniso_U_22
_atom_site_aniso_U_33
_atom_site_aniso_U_23
_atom_site_aniso_U_13
_atom_site_aniso_U_12
C1 0.0301(15) 0.0393(18) 0.0318(14) -0.0013(12) 0.0071(12) 0.0031(12)
C2 0.0317(16) 0.0474(19) 0.0351(15) -0.0072(13) 0.0071(12) 0.0037(13)
C3 0.0417(18) 0.053(2) 0.0555(19) -0.0042(16) 0.0179(15) 0.0010(15)
C4 0.043(2) 0.069(3) 0.064(2) -0.0155(18) 0.0232(16) -0.0014(17)
C5 0.0403(19) 0.072(3) 0.067(2) -0.0261(19) 0.0196(16) 0.0077(17)
C6 0.045(2) 0.050(2) 0.060(2) -0.0173(16) 0.0088(16) 0.0113(15)
C7 0.0360(17) 0.0451(19) 0.0370(15) -0.0127(13) 0.0030(12) 0.0059(13)
C8 0.0385(17) 0.0376(17) 0.0363(15) -0.0065(13) -0.0013(12) 0.0073(13)
C9 0.050(2) 0.051(2) 0.0526(19) -0.0043(16) 0.0041(15) 0.0113(16)
C10 0.072(2) 0.0396(19) 0.053(2) 0.0031(15) 0.0034(17) 0.0115(17)
C11 0.070(2) 0.043(2) 0.0481(18) 0.0082(15) 0.0105(16) -0.0006(17)
C12 0.051(2) 0.048(2) 0.0444(17) 0.0054(15) 0.0116(15) 0.0061(15)
C13 0.0366(16) 0.0369(17) 0.0318(14) -0.0012(12) 0.0015(12) 0.0027(12)
C14 0.0349(16) 0.0396(17) 0.0257(13) -0.0017(12) 0.0053(11) 0.0044(12)
C15 0.0350(16) 0.0389(17) 0.0397(15) 0.0064(13) 0.0140(13) 0.0046(13)
C16 0.053(2) 0.054(2) 0.0375(16) 0.0034(14) 0.0192(14) -0.0046(15)
C17 0.066(2) 0.083(3) 0.0447(19) 0.0026(18) 0.0283(18) -0.008(2)
C18 0.060(2) 0.080(3) 0.070(2) 0.009(2) 0.036(2) -0.0127(19)
C19 0.0422(19) 0.063(2) 0.064(2) 0.0040(18) 0.0143(16) -0.0077(16)
C20 0.0377(17) 0.0459(19) 0.0472(17) -0.0007(14) 0.0130(14) 0.0025(14)
C21 0.065(2) 0.085(3) 0.0371(17) -0.0057(18) 0.0200(16) -0.019(2)
C22 0.124(4) 0.070(3) 0.066(2) -0.014(2) 0.040(2) -0.025(2)
C23 0.089(3) 0.133(5) 0.082(3) -0.038(3) -0.023(2) 0.009(3)
C24 0.0411(19) 0.069(2) 0.0548(19) -0.0141(17) 0.0091(15) -0.0081(16)
C25 0.075(3) 0.055(2) 0.0488(19) -0.0013(16) 0.0130(17) -0.0064(18)
C26 0.098(3) 0.062(3) 0.086(3) -0.018(2) -0.009(2) 0.020(2)
C27 0.0367(17) 0.0302(15) 0.0337(14) -0.0043(12) 0.0026(12) -0.0010(12)
C28 0.0354(16) 0.0381(17) 0.0380(15) -0.0019(13) 0.0004(12) -0.0012(12)
C29 0.0473(19) 0.050(2) 0.0377(16) 0.0068(14) 0.0011(14) -0.0011(14)
C30 0.064(2) 0.064(2) 0.0389(17) 0.0077(16) 0.0002(16) -0.0009(18)
C31 0.066(3) 0.079(3) 0.0393(18) 0.0145(17) -0.0079(17) 0.0083(19)
C32 0.045(2) 0.070(2) 0.057(2) 0.0010(18) -0.0074(16) 0.0114(17)
C33 0.0397(18) 0.0414(18) 0.0434(17) -0.0027(13) -0.0021(14) 0.0016(13)
C34 0.0357(17) 0.0392(18) 0.0518(18) -0.0061(14) 0.0005(14) 0.0027(13)
C35 0.0368(19) 0.067(2) 0.075(2) 0.0094(19) 0.0009(17) 0.0081(16)
C36 0.0355(19) 0.071(3) 0.088(3) 0.002(2) 0.0122(19) 0.0068(17)
C37 0.044(2) 0.066(2) 0.074(2) -0.0012(19) 0.0216(18) 0.0061(17)
C38 0.0403(18) 0.053(2) 0.0501(18) -0.0022(15) 0.0123(15) 0.0048(14)
C39 0.0356(17) 0.0345(17) 0.0446(16) -0.0079(13) 0.0088(13) 0.0025(12)
C40 0.0359(16) 0.0295(16) 0.0364(15) -0.0035(12) 0.0037(12) 0.0008(12)
C41 0.0331(16) 0.0521(19) 0.0250(14) 0.0047(13) 0.0062(12) 0.0033(13)
C42 0.0487(19) 0.063(2) 0.0262(14) -0.0011(14) 0.0079(13) 0.0102(15)
C43 0.065(2) 0.108(3) 0.0328(17) -0.0107(18) 0.0160(16) 0.009(2)
C44 0.052(2) 0.148(4) 0.041(2) -0.002(2) 0.0219(17) -0.010(2)
C45 0.045(2) 0.117(4) 0.0392(18) 0.008(2) 0.0044(15) -0.026(2)
C46 0.0384(18) 0.067(2) 0.0309(15) 0.0076(14) 0.0019(13) -0.0072(15)
C47 0.091(3) 0.048(2) 0.0399(18) -0.0068(15) 0.0299(18) 0.0015(18)
C48 0.068(3) 0.066(3) 0.092(3) -0.005(2) 0.017(2) -0.0150(19)
C49 0.146(4) 0.063(3) 0.091(3) -0.028(2) -0.017(3) 0.025(3)
C50 0.067(2) 0.052(2) 0.0450(18) 0.0050(16) 0.0036(16) -0.0178(16)
C51 0.121(4) 0.058(3) 0.076(3) 0.005(2) -0.016(2) -0.010(2)
C52 0.084(3) 0.082(3) 0.055(2) 0.000(2) -0.0094(19) -0.022(2)
C53 0.0399(17) 0.0375(17) 0.0286(14) -0.0013(12) 0.0088(12) 0.0011(12)
C54 0.0398(17) 0.0393(17) 0.0385(15) 0.0011(13) 0.0112(13) 0.0006(13)
C55 0.0418(19) 0.055(2) 0.0470(18) -0.0048(15) 0.0093(14) 0.0101(15)
C56 0.048(2) 0.079(3) 0.058(2) 0.0008(19) 0.0150(16) 0.0192(18)
C57 0.064(2) 0.074(3) 0.068(2) -0.005(2) 0.029(2) 0.0214(19)
C58 0.068(2) 0.059(2) 0.0505(19) -0.0100(16) 0.0268(18) 0.0062(18)
C59 0.0447(18) 0.0456(19) 0.0380(16) -0.0031(13) 0.0158(14) -0.0019(14)
C60 0.052(2) 0.0437(19) 0.0393(16) -0.0039(14) 0.0164(14) -0.0080(14)
C61 0.064(2) 0.062(2) 0.0385(17) -0.0162(16) 0.0157(16) -0.0116(17)
C62 0.071(3) 0.085(3) 0.0357(18) -0.0123(18) 0.0120(18) -0.024(2)
C63 0.056(2) 0.078(3) 0.0376(18) 0.0014(17) -0.0002(15) -0.0166(18)
C64 0.0454(19) 0.064(2) 0.0365(17) -0.0003(15) 0.0035(14) -0.0046(15)
C65 0.0415(18) 0.0456(18) 0.0346(15) -0.0020(13) 0.0060(13) -0.0102(14)
C66 0.0391(17) 0.0402(17) 0.0331(15) 0.0006(12) 0.0091(13) -0.0005(13)
C67 0.0371(17) 0.0438(19) 0.0388(16) 0.0002(13) 0.0048(13) 0.0035(14)
C68 0.0390(18) 0.051(2) 0.0426(17) -0.0039(14) 0.0059(13) 0.0026(14)
C69 0.043(2) 0.059(2) 0.063(2) -0.0038(17) 0.0074(16) -0.0027(16)
C70 0.039(2) 0.062(3) 0.083(3) -0.0047(19) 0.0022(17) 0.0062(17)
C71 0.047(2) 0.057(2) 0.092(3) 0.008(2) 0.0037(19) 0.0159(18)
C72 0.0417(19) 0.051(2) 0.069(2) 0.0069(16) 0.0096(16) 0.0078(15)
C73 0.050(2) 0.051(2) 0.132(4) 0.026(2) 0.002(2) 0.0072(18)
C74 0.147(5) 0.062(3) 0.161(5) 0.018(3) 0.100(4) 0.009(3)
C75 0.101(3) 0.062(3) 0.073(3) 0.002(2) -0.001(2) -0.009(2)
C76 0.0463(19) 0.046(2) 0.0551(19) -0.0009(15) 0.0026(15) -0.0021(15)
C77 0.078(3) 0.063(3) 0.072(2) 0.012(2) 0.013(2) -0.0020(19)
C78 0.069(2) 0.050(2) 0.075(2) -0.0097(18) 0.0087(19) 0.0018(17)
Fe1 0.0317(2) 0.0380(2) 0.0282(2) 0.00040(17) 0.00680(16) 0.00529(17)
N1 0.0318(13) 0.0401(14) 0.0304(12) -0.0004(10) 0.0096(10) 0.0034(10)
N2 0.0302(13) 0.0394(14) 0.0287(12) -0.0009(10) 0.0043(10) 0.0023(10)
N3 0.0334(14) 0.0476(16) 0.0424(13) -0.0106(11) 0.0039(11) 0.0033(11)
O1 0.0374(11) 0.0415(13) 0.0474(11) 0.0061(9) 0.0167(9) 0.0061(9)
O2 0.0330(11) 0.0514(13) 0.0312(10) 0.0021(9) 0.0068(8) 0.0070(9)
O3 0.0399(11) 0.0475(12) 0.0311(10) -0.0067(9) 0.0051(8) 0.0026(9)

loop_
_atom_type_symbol
_atom_type_description
_atom_type_scat_dispersion_real
_atom_type_scat_dispersion_imag
_atom_type_scat_source
C C 0.0033 0.0016 'International Tables Vol C Tables 4.2.6.8 and 6.1.1.4'
H H 0.0000 0.0000 'International Tables Vol C Tables 4.2.6.8 and 6.1.1.4'
N N 0.0061 0.0033 'International Tables Vol C Tables 4.2.6.8 and 6.1.1.4'
O O 0.0106 0.0060 'International Tables Vol C Tables 4.2.6.8 and 6.1.1.4'
Fe Fe 0.3463 0.8444 'International Tables Vol C Tables 4.2.6.8 and 6.1.1.4'

loop_
_geom_angle_atom_site_label_1
_geom_angle_atom_site_label_2
_geom_angle_atom_site_label_3
_geom_angle
O1 C1 C2 120.4(2)
O1 C1 C14 118.1(2)
C2 C1 C14 121.5(3)
C7 C2 C3 121.0(3)
C7 C2 C1 119.8(3)
C3 C2 C1 119.1(3)
C4 C3 C2 120.1(3)
C4 C3 H3 119.9
C2 C3 H3 119.9
C5 C4 C3 119.4(3)
C5 C4 H4 120.3
C3 C4 H4 120.3
C4 C5 C6 121.5(3)
C4 C5 H5 119.3
C6 C5 H5 119.3
C5 C6 C7 120.7(3)
C5 C6 H6 119.6
C7 C6 H6 119.6
C2 C7 C6 117.2(3)
C2 C7 C8 119.8(2)
C6 C7 C8 123.1(3)
C9 C8 C13 118.2(3)
C9 C8 C7 120.6(3)
C13 C8 C7 121.2(3)
C10 C9 C8 122.8(3)
C10 C9 H9 118.6
C8 C9 H9 118.6
C9 C10 C11 119.1(3)
C9 C10 H10 120.4
C11 C10 H10 120.4
C10 C11 C12 120.7(3)
C10 C11 H11 119.6
C12 C11 H11 119.6
C11 C12 C13 121.4(3)
C11 C12 H12 119.3
C13 C12 H12 119.3
C12 C13 C8 117.8(3)
C12 C13 C14 123.2(2)
C8 C13 C14 119.0(2)
N1 C14 C1 110.9(2)
N1 C14 C13 130.8(2)
C1 C14 C13 118.2(2)
C16 C15 C20 121.4(2)
C16 C15 N1 118.0(2)
C20 C15 N1 120.4(2)
C17 C16 C15 118.5(3)
C17 C16 C21 119.7(3)
C15 C16 C21 121.7(3)
C16 C17 C18 120.7(3)
C16 C17 H17 119.7
C18 C17 H17 119.7
C19 C18 C17 120.5(3)
C19 C18 H18 119.7
C17 C18 H18 119.7
C18 C19 C20 121.4(3)
C18 C19 H19 119.3
C20 C19 H19 119.3
C19 C20 C15 117.5(3)
C19 C20 C24 118.6(3)
C15 C20 C24 123.9(2)
C22 C21 C23 110.6(3)
C22 C21 C16 113.1(3)
C23 C21 C16 109.9(3)
C22 C21 H21 107.7
C23 C21 H21 107.7
C16 C21 H21 107.7
C21 C22 H22A 109.5
C21 C22 H22B 109.5
H22A C22 H22B 109.5
C21 C22 H22C 109.5
H22A C22 H22C 109.5
H22B C22 H22C 109.5
C21 C23 H23A 109.5
C21 C23 H23B 109.5
H23A C23 H23B 109.5
C21 C23 H23C 109.5
H23A C23 H23C 109.5
H23B C23 H23C 109.5
C20 C24 C25 111.4(3)
C20 C24 C26 111.6(3)
C25 C24 C26 109.3(3)
C20 C24 H24 108.1
C25 C24 H24 108.1
C26 C24 H24 108.1
C24 C25 H25A 109.5
C24 C25 H25B 109.5
H25A C25 H25B 109.5
C24 C25 H25C 109.5
H25A C25 H25C 109.5
H25B C25 H25C 109.5
C24 C26 H26A 109.5
C24 C26 H26B 109.5
H26A C26 H26B 109.5
C24 C26 H26C 109.5
H26A C26 H26C 109.5
H26B C26 H26C 109.5
N2 C27 C40 111.3(2)
N2 C27 C28 129.5(2)
C40 C27 C28 119.3(2)
C29 C28 C33 118.5(2)
C29 C28 C27 123.3(3)
C33 C28 C27 118.2(2)
C30 C29 C28 121.6(3)
C30 C29 H29 119.2
C28 C29 H29 119.2
C31 C30 C29 120.4(3)
C31 C30 H30 119.8
C29 C30 H30 119.8
C30 C31 C32 119.4(3)
C30 C31 H31 120.3
C32 C31 H31 120.3
C31 C32 C33 122.8(3)
C31 C32 H32 118.6
C33 C32 H32 118.6
C32 C33 C28 117.3(3)
C32 C33 C34 121.2(3)
C28 C33 C34 121.4(2)
C35 C34 C39 117.0(3)
C35 C34 C33 123.3(3)
C39 C34 C33 119.7(3)
C36 C35 C34 121.4(3)
C36 C35 H35 119.3
C34 C35 H35 119.3
C35 C36 C37 121.5(3)
C35 C36 H36 119.2
C37 C36 H36 119.2
C38 C37 C36 118.8(3)
C38 C37 H37 120.6
C36 C37 H37 120.6
C37 C38 C39 120.3(3)
C37 C38 H38 119.9
C39 C38 H38 119.9
C38 C39 C34 120.9(3)
C38 C39 C40 119.3(3)
C34 C39 C40 119.8(2)
O2 C40 C39 120.2(2)
O2 C40 C27 118.2(2)
C39 C40 C27 121.4(2)
C42 C41 C46 122.5(3)
C42 C41 N2 118.9(3)
C46 C41 N2 118.4(2)
C43 C42 C41 117.1(3)
C43 C42 C47 121.2(3)
C41 C42 C47 121.6(3)
C44 C43 C42 121.6(4)
C44 C43 H43 119.2
C42 C43 H43 119.2
C43 C44 C45 120.9(3)
C43 C44 H44 119.6
C45 C44 H44 119.6
C46 C45 C44 120.7(3)
C46 C45 H45 119.7
C44 C45 H45 119.7
C45 C46 C41 117.2(3)
C45 C46 C50 120.8(3)
C41 C46 C50 122.0(3)
C49 C47 C48 109.2(3)
C49 C47 C42 113.5(3)
C48 C47 C42 112.6(3)
C49 C47 H47 107.0
C48 C47 H47 107.0
C42 C47 H47 107.0
C47 C48 H48A 109.5
C47 C48 H48B 109.5
H48A C48 H48B 109.5
C47 C48 H48C 109.5
H48A C48 H48C 109.5
H48B C48 H48C 109.5
C47 C49 H49A 109.5
C47 C49 H49B 109.5
H49A C49 H49B 109.5
C47 C49 H49C 109.5
H49A C49 H49C 109.5
H49B C49 H49C 109.5
C46 C50 C52 111.7(3)
C46 C50 C51 112.4(3)
C52 C50 C51 110.7(3)
C46 C50 H50 107.3
C52 C50 H50 107.3
C51 C50 H50 107.3
C50 C51 H51A 109.5
C50 C51 H51B 109.5
H51A C51 H51B 109.5
C50 C51 H51C 109.5
H51A C51 H51C 109.5
H51B C51 H51C 109.5
C50 C52 H52A 109.5
C50 C52 H52B 109.5
H52A C52 H52B 109.5
C50 C52 H52C 109.5
H52A C52 H52C 109.5
H52B C52 H52C 109.5
O3 C53 C66 119.6(2)
O3 C53 C54 119.6(2)
C66 C53 C54 120.8(2)
C55 C54 C59 118.9(3)
C55 C54 C53 120.6(2)
C59 C54 C53 120.5(3)
C56 C55 C54 121.3(3)
C56 C55 H55 119.4
C54 C55 H55 119.4
C55 C56 C57 119.5(3)
C55 C56 H56 120.3
C57 C56 H56 120.3
C58 C57 C56 120.8(3)
C58 C57 H57 119.6
C56 C57 H57 119.6
C57 C58 C59 121.0(3)
C57 C58 H58 119.5
C59 C58 H58 119.5
C58 C59 C54 118.5(3)
C58 C59 C60 122.7(3)
C54 C59 C60 118.8(2)
C61 C60 C65 117.8(3)
C61 C60 C59 122.3(3)
C65 C60 C59 119.8(2)
C62 C61 C60 122.6(3)
C62 C61 H61 118.7
C60 C61 H61 118.7
C61 C62 C63 119.9(3)
C61 C62 H62 120.1
C63 C62 H62 120.1
C64 C63 C62 119.9(3)
C64 C63 H63 120.1
C62 C63 H63 120.1
C63 C64 C65 121.9(3)
C63 C64 H64 119.0
C65 C64 H64 119.0
C60 C65 C64 117.8(3)
C60 C65 C66 119.5(3)
C64 C65 C66 122.5(3)
C53 C66 N3 116.4(2)
C53 C66 C65 119.9(2)
N3 C66 C65 123.3(2)
C68 C67 C72 120.9(3)
C68 C67 N3 121.8(3)
C72 C67 N3 117.3(3)
C67 C68 C69 118.1(3)
C67 C68 C76 123.5(3)
C69 C68 C76 118.4(3)
C70 C69 C68 121.5(3)
C70 C69 H69 119.3
C68 C69 H69 119.3
C71 C70 C69 119.8(3)
C71 C70 H70 120.1
C69 C70 H70 120.1
C70 C71 C72 121.7(3)
C70 C71 H71 119.2
C72 C71 H71 119.2
C71 C72 C67 118.0(3)
C71 C72 C73 120.0(3)
C67 C72 C73 121.9(3)
C75 C73 C72 112.9(3)
C75 C73 C74 110.3(3)
C72 C73 C74 109.5(4)
C75 C73 H73 108.0
C72 C73 H73 108.0
C74 C73 H73 108.0
C73 C74 H74A 109.5
C73 C74 H74B 109.5
H74A C74 H74B 109.5
C73 C74 H74C 109.5
H74A C74 H74C 109.5
H74B C74 H74C 109.5
C73 C75 H75A 109.5
C73 C75 H75B 109.5
H75A C75 H75B 109.5
C73 C75 H75C 109.5
H75A C75 H75C 109.5
H75B C75 H75C 109.5
C68 C76 C78 111.1(3)
C68 C76 C77 111.1(3)
C78 C76 C77 110.3(3)
C68 C76 H76 108.1
C78 C76 H76 108.1
C77 C76 H76 108.1
C76 C77 H77A 109.5
C76 C77 H77B 109.5
H77A C77 H77B 109.5
C76 C77 H77C 109.5
H77A C77 H77C 109.5
H77B C77 H77C 109.5
C76 C78 H78A 109.5
C76 C78 H78B 109.5
H78A C78 H78B 109.5
C76 C78 H78C 109.5
H78A C78 H78C 109.5
H78B C78 H78C 109.5
O3 Fe1 O2 103.27(8)
O3 Fe1 O1 96.31(8)
O2 Fe1 O1 160.40(8)
O3 Fe1 N2 110.02(9)
O2 Fe1 N2 78.68(8)
O1 Fe1 N2 93.90(8)
O3 Fe1 N1 127.20(8)
O2 Fe1 N1 90.84(8)
O1 Fe1 N1 77.82(8)
N2 Fe1 N1 122.65(9)
C14 N1 C15 124.4(2)
C14 N1 Fe1 115.65(17)
C15 N1 Fe1 120.00(17)
C27 N2 C41 125.0(2)
C27 N2 Fe1 115.19(16)
C41 N2 Fe1 119.82(16)
C66 N3 C67 128.5(2)
C66 N3 H3A 115.8
C67 N3 H3A 115.8
C1 O1 Fe1 117.26(16)
C40 O2 Fe1 116.45(16)
C53 O3 Fe1 145.97(18)

loop_
_geom_bond_atom_site_label_1
_geom_bond_atom_site_label_2
_geom_bond_distance
C1 O1 1.284(3)
C1 C2 1.436(4)
C1 C14 1.446(4)
C2 C7 1.398(4)
C2 C3 1.403(4)
C3 C4 1.372(4)
C3 H3 0.9500
C4 C5 1.371(5)
C4 H4 0.9500
C5 C6 1.378(4)
C5 H5 0.9500
C6 C7 1.407(4)
C6 H6 0.9500
C7 C8 1.468(4)
C8 C9 1.402(4)
C8 C13 1.420(4)
C9 C10 1.368(4)
C9 H9 0.9500
C10 C11 1.370(4)
C10 H10 0.9500
C11 C12 1.381(4)
C11 H11 0.9500
C12 C13 1.410(4)
C12 H12 0.9500
C13 C14 1.467(4)
C14 N1 1.337(3)
C15 C16 1.400(4)
C15 C20 1.405(4)
C15 N1 1.443(3)
C16 C17 1.378(4)
C16 C21 1.524(4)
C17 C18 1.378(5)
C17 H17 0.9500
C18 C19 1.367(5)
C18 H18 0.9500
C19 C20 1.389(4)
C19 H19 0.9500
C20 C24 1.520(4)
C21 C22 1.518(5)
C21 C23 1.523(5)
C21 H21 1.0000
C22 H22A 0.9800
C22 H22B 0.9800
C22 H22C 0.9800
C23 H23A 0.9800
C23 H23B 0.9800
C23 H23C 0.9800
C24 C25 1.530(4)
C24 C26 1.540(5)
C24 H24 1.0000
C25 H25A 0.9800
C25 H25B 0.9800
C25 H25C 0.9800
C26 H26A 0.9800
C26 H26B 0.9800
C26 H26C 0.9800
C27 N2 1.343(3)
C27 C40 1.438(4)
C27 C28 1.475(4)
C28 C29 1.406(4)
C28 C33 1.425(4)
C29 C30 1.381(4)
C29 H29 0.9500
C30 C31 1.369(4)
C30 H30 0.9500
C31 C32 1.374(5)
C31 H31 0.9500
C32 C33 1.409(4)
C32 H32 0.9500
C33 C34 1.469(4)
C34 C35 1.399(4)
C34 C39 1.412(4)
C35 C36 1.369(4)
C35 H35 0.9500
C36 C37 1.393(5)
C36 H36 0.9500
C37 C38 1.374(4)
C37 H37 0.9500
C38 C39 1.409(4)
C38 H38 0.9500
C39 C40 1.436(4)
C40 O2 1.291(3)
C41 C42 1.408(4)
C41 C46 1.409(4)
C41 N2 1.430(3)
C42 C43 1.381(4)
C42 C47 1.517(5)
C43 C44 1.365(5)
C43 H43 0.9500
C44 C45 1.387(6)
C44 H44 0.9500
C45 C46 1.387(4)
C45 H45 0.9500
C46 C50 1.515(4)
C47 C49 1.513(5)
C47 C48 1.514(5)
C47 H47 1.0000
C48 H48A 0.9800
C48 H48B 0.9800
C48 H48C 0.9800
C49 H49A 0.9800
C49 H49B 0.9800
C49 H49C 0.9800
C50 C52 1.523(4)
C50 C51 1.541(5)
C50 H50 1.0000
C51 H51A 0.9800
C51 H51B 0.9800
C51 H51C 0.9800
C52 H52A 0.9800
C52 H52B 0.9800
C52 H52C 0.9800
C53 O3 1.338(3)
C53 C66 1.384(4)
C53 C54 1.435(4)
C54 C55 1.416(4)
C54 C59 1.416(4)
C55 C56 1.362(4)
C55 H55 0.9500
C56 C57 1.397(5)
C56 H56 0.9500
C57 C58 1.370(5)
C57 H57 0.9500
C58 C59 1.403(4)
C58 H58 0.9500
C59 C60 1.459(4)
C60 C61 1.416(4)
C60 C65 1.420(4)
C61 C62 1.362(5)
C61 H61 0.9500
C62 C63 1.380(5)
C62 H62 0.9500
C63 C64 1.374(4)
C63 H63 0.9500
C64 C65 1.421(4)
C64 H64 0.9500
C65 C66 1.452(4)
C66 N3 1.400(3)
C67 C68 1.400(4)
C67 C72 1.411(4)
C67 N3 1.431(3)
C68 C69 1.401(4)
C68 C76 1.523(4)
C69 C70 1.376(5)
C69 H69 0.9500
C70 C71 1.368(5)
C70 H70 0.9500
C71 C72 1.397(4)
C71 H71 0.9500
C72 C73 1.516(5)
C73 C75 1.516(5)
C73 C74 1.547(6)
C73 H73 1.0000
C74 H74A 0.9800
C74 H74B 0.9800
C74 H74C 0.9800
C75 H75A 0.9800
C75 H75B 0.9800
C75 H75C 0.9800
C76 C78 1.530(4)
C76 C77 1.534(4)
C76 H76 1.0000
C77 H77A 0.9800
C77 H77B 0.9800
C77 H77C 0.9800
C78 H78A 0.9800
C78 H78B 0.9800
C78 H78C 0.9800
Fe1 O3 1.8736(19)
Fe1 O2 1.9579(18)
Fe1 O1 1.9632(18)
Fe1 N2 2.045(2)
Fe1 N1 2.066(2)
N3 H3A 0.8800
